data_7154120
loop_
_publ_author_name
'Yeh, Chien-Hung'
'Chen, Wei-Chen'
'Gandeepan, Parthasarathy'
'Hong, Ya-Chun'
'Shih, Cheng-Hung'
'Cheng, Chien-Hong'

_publ_section_title
;
 Rh(III)-catalyzed dual directing group assisted sterically hindered C-H
 bond activation: a unique route to meta and ortho substituted
 benzofurans.
;
_journal_issue 45
_journal_name_full 'Organic &amp; biomolecular chemistry'
_journal_page_first 9105
_journal_page_last 9108
_journal_paper_doi 10.1039/c4ob01876a
_journal_volume 12
_journal_year 2014
_chemical_formula_sum 'C22 H16 Br N O2'
_chemical_formula_weight 406.27
_chemical_name_systematic
; 
 ? 
;
_space_group_IT_number 14
_symmetry_cell_setting monoclinic
_symmetry_space_group_name_Hall '-P 2ybc'
_symmetry_space_group_name_H-M 'P 1 21/c 1'
_atom_sites_solution_hydrogens geom
_atom_sites_solution_primary direct
_atom_sites_solution_secondary difmap
_audit_creation_method SHELXL-97
_cell_angle_alpha 90.00
_cell_angle_beta 92.111(2)
_cell_angle_gamma 90.00
_cell_formula_units_Z 4
_cell_length_a 17.3636(16)
_cell_length_b 10.3459(9)
_cell_length_c 9.9494(10)
_cell_measurement_reflns_used 4651
_cell_measurement_temperature 100(2)
_cell_measurement_theta_max 26.2192
_cell_measurement_theta_min 2.8414
_cell_volume 1786.1(3)
_computing_cell_refinement 'SAINT V7.68A (Bruker AXS, 2009)'
_computing_data_collection 'APEX2 (Bruker AXS, 2010)'
_computing_data_reduction 'SAINT V7.68A (Bruker AXS, 2009)'
_computing_molecular_graphics 'SHELXTL (Sheldrick, 2008)'
_computing_publication_material SHELXTL
_computing_structure_refinement 'SHELXL-97 (Sheldrick, 2008)'
_computing_structure_solution 'SHELXS-97 (Sheldrick, 2008)'
_diffrn_ambient_temperature 100(2)
_diffrn_detector_area_resol_mean 8.3333
_diffrn_measured_fraction_theta_full 0.996
_diffrn_measured_fraction_theta_max 0.996
_diffrn_measurement_device_type 'Bruker APEX-II CCD'
_diffrn_measurement_method '\f and \w scans'
_diffrn_radiation_monochromator graphite
_diffrn_radiation_source 'fine-focus sealed tube'
_diffrn_radiation_type MoK\a
_diffrn_radiation_wavelength 0.71073
_diffrn_reflns_av_R_equivalents 0.0353
_diffrn_reflns_av_sigmaI/netI 0.0351
_diffrn_reflns_limit_h_max 21
_diffrn_reflns_limit_h_min -21
_diffrn_reflns_limit_k_max 12
_diffrn_reflns_limit_k_min -12
_diffrn_reflns_limit_l_max 12
_diffrn_reflns_limit_l_min -12
_diffrn_reflns_number 14119
_diffrn_reflns_theta_full 26.42
_diffrn_reflns_theta_max 26.42
_diffrn_reflns_theta_min 1.17
_exptl_absorpt_coefficient_mu 2.317
_exptl_absorpt_correction_T_max 0.9486
_exptl_absorpt_correction_T_min 0.7854
_exptl_absorpt_correction_type multi-scan
_exptl_absorpt_process_details 'SADABS V2008/1 (Bruker AXS)'
_exptl_crystal_colour Colorless
_exptl_crystal_density_diffrn 1.511
_exptl_crystal_density_meas ?
_exptl_crystal_density_method 'not measured'
_exptl_crystal_description Lump
_exptl_crystal_F_000 824
_exptl_crystal_size_max 0.25
_exptl_crystal_size_mid 0.20
_exptl_crystal_size_min 0.20
_refine_diff_density_max 0.344
_refine_diff_density_min -0.289
_refine_diff_density_rms 0.084
_refine_ls_extinction_method none
_refine_ls_goodness_of_fit_ref 1.130
_refine_ls_hydrogen_treatment constr
_refine_ls_matrix_type full
_refine_ls_number_parameters 236
_refine_ls_number_reflns 3664
_refine_ls_number_restraints 0
_refine_ls_restrained_S_all 1.130
_refine_ls_R_factor_all 0.0388
_refine_ls_R_factor_gt 0.0256
_refine_ls_shift/su_max 0.001
_refine_ls_shift/su_mean 0.000
_refine_ls_structure_factor_coef Fsqd
_refine_ls_weighting_details 'calc w=1/[\s^2^(Fo^2^)+(0.0421P)^2^+0.0000P] where P=(Fo^2^+2Fc^2^)/3'
_refine_ls_weighting_scheme calc
_refine_ls_wR_factor_gt 0.0615
_refine_ls_wR_factor_ref 0.0786
_reflns_number_gt 3021
_reflns_number_total 3664
_reflns_threshold_expression >2sigma(I)
_cod_data_source_file c4ob01876a2.cif
_cod_data_source_block 130931lt
_cod_depositor_comments
;Adding full bibliography for 7154119--7154121.cif.

The following automatic conversions were performed:

'_exptl_crystal_density_meas' value 'not measured' was changed to '?'
- the value is perceived as not measured.

Automatic conversion script
Id: cif_fix_values 3008 2015-01-20 13:52:24Z robertas 
;
_cod_database_code 7154120

loop_
_symmetry_equiv_pos_as_xyz
'x, y, z'
'-x, y+1/2, -z+1/2'
'-x, -y, -z'
'x, -y-1/2, z-1/2'

loop_
_atom_site_label
_atom_site_type_symbol
_atom_site_fract_x
_atom_site_fract_y
_atom_site_fract_z
_atom_site_U_iso_or_equiv
_atom_site_adp_type
_atom_site_occupancy
_atom_site_symmetry_multiplicity
_atom_site_calc_flag
_atom_site_refinement_flags
Br1 Br 0.422874(12) 0.52683(2) 0.30604(2) 0.02432(9) Uani 1 1 d .
O1 O 0.41059(9) 1.18129(15) 0.35423(16) 0.0251(4) Uani 1 1 d .
O2 O 0.22143(8) 0.72068(15) -0.05069(14) 0.0211(3) Uani 1 1 d .
N1 N 0.39642(11) 1.04807(18) 0.33981(19) 0.0222(4) Uani 1 1 d .
C1 C 0.45212(15) 1.2012(3) 0.4794(2) 0.0317(6) Uani 1 1 d .
H1A H 0.4191 1.1790 0.5538 0.048 Uiso 1 1 calc R
H1B H 0.4676 1.2921 0.4870 0.048 Uiso 1 1 calc R
H1C H 0.4981 1.1463 0.4832 0.048 Uiso 1 1 calc R
C2 C 0.35843(12) 1.0253(2) 0.2300(2) 0.0204(5) Uani 1 1 d .
H2 H 0.3414 1.0947 0.1739 0.025 Uiso 1 1 calc R
C3 C 0.34141(12) 0.8920(2) 0.1910(2) 0.0188(5) Uani 1 1 d .
C4 C 0.28569(12) 0.8615(2) 0.0881(2) 0.0177(5) Uani 1 1 d .
C5 C 0.22972(12) 0.9328(2) 0.0068(2) 0.0180(5) Uani 1 1 d .
C6 C 0.19309(12) 0.8445(2) -0.0744(2) 0.0198(5) Uani 1 1 d .
C7 C 0.13059(12) 0.8510(2) -0.1775(2) 0.0192(5) Uani 1 1 d .
C8 C 0.11608(13) 0.7446(2) -0.2611(2) 0.0241(5) Uani 1 1 d .
H8 H 0.1465 0.6687 -0.2503 0.029 Uiso 1 1 calc R
C9 C 0.05752(13) 0.7489(2) -0.3599(2) 0.0267(5) Uani 1 1 d .
H9 H 0.0481 0.6759 -0.4159 0.032 Uiso 1 1 calc R
C10 C 0.01289(13) 0.8587(2) -0.3772(2) 0.0255(5) Uani 1 1 d .
H10 H -0.0268 0.8617 -0.4455 0.031 Uiso 1 1 calc R
C11 C 0.27697(12) 0.7321(2) 0.0503(2) 0.0199(5) Uani 1 1 d .
C12 C 0.21211(12) 1.0735(2) 0.0203(2) 0.0174(5) Uani 1 1 d .
C13 C 0.16008(13) 1.1126(2) 0.1164(2) 0.0229(5) Uani 1 1 d .
H13 H 0.1357 1.0497 0.1698 0.027 Uiso 1 1 calc R
C14 C 0.14373(13) 1.2425(2) 0.1343(2) 0.0248(5) Uani 1 1 d .
H14 H 0.1085 1.2681 0.2000 0.030 Uiso 1 1 calc R
C15 C 0.17863(12) 1.3346(2) 0.0567(2) 0.0228(5) Uani 1 1 d .
H15 H 0.1676 1.4236 0.0690 0.027 Uiso 1 1 calc R
C16 C 0.22961(13) 1.2967(2) -0.0389(2) 0.0251(5) Uani 1 1 d .
H16 H 0.2535 1.3601 -0.0924 0.030 Uiso 1 1 calc R
C17 C 0.24629(13) 1.1667(2) -0.0577(2) 0.0238(5) Uani 1 1 d .
H17 H 0.2812 1.1417 -0.1243 0.029 Uiso 1 1 calc R
C18 C 0.08487(13) 0.9615(2) -0.1949(2) 0.0224(5) Uani 1 1 d .
H18 H 0.0938 1.0347 -0.1387 0.027 Uiso 1 1 calc R
C19 C 0.02643(13) 0.9645(2) -0.2941(2) 0.0242(5) Uani 1 1 d .
H19 H -0.0045 1.0398 -0.3052 0.029 Uiso 1 1 calc R
C20 C 0.31589(12) 0.6296(2) 0.1093(2) 0.0213(5) Uani 1 1 d .
H20 H 0.3080 0.5428 0.0806 0.026 Uiso 1 1 calc R
C21 C 0.36728(12) 0.6623(2) 0.2133(2) 0.0208(5) Uani 1 1 d .
C22 C 0.38130(12) 0.7897(2) 0.2524(2) 0.0205(5) Uani 1 1 d .
H22 H 0.4187 0.8072 0.3222 0.025 Uiso 1 1 calc R

loop_
_atom_site_aniso_label
_atom_site_aniso_U_11
_atom_site_aniso_U_22
_atom_site_aniso_U_33
_atom_site_aniso_U_23
_atom_site_aniso_U_13
_atom_site_aniso_U_12
Br1 0.01957(13) 0.02110(15) 0.03214(15) 0.00341(10) -0.00092(9) 0.00331(10)
O1 0.0293(9) 0.0169(8) 0.0283(8) -0.0028(7) -0.0092(7) -0.0013(7)
O2 0.0207(8) 0.0183(8) 0.0238(8) -0.0039(6) -0.0043(6) 0.0014(7)
N1 0.0210(9) 0.0170(10) 0.0285(11) -0.0026(8) 0.0008(8) -0.0013(8)
C1 0.0352(14) 0.0312(15) 0.0278(13) -0.0074(11) -0.0110(11) -0.0008(12)
C2 0.0166(10) 0.0217(13) 0.0228(12) 0.0009(9) -0.0015(8) 0.0012(9)
C3 0.0156(10) 0.0227(12) 0.0183(11) -0.0027(9) 0.0030(8) -0.0012(9)
C4 0.0168(10) 0.0163(12) 0.0203(11) 0.0001(9) 0.0024(8) -0.0011(9)
C5 0.0172(11) 0.0192(11) 0.0177(11) 0.0003(9) 0.0014(8) -0.0012(9)
C6 0.0190(11) 0.0191(12) 0.0212(11) -0.0005(9) 0.0018(9) 0.0019(9)
C7 0.0177(11) 0.0224(12) 0.0177(11) -0.0005(9) 0.0023(8) -0.0042(9)
C8 0.0216(12) 0.0273(13) 0.0234(12) -0.0045(10) 0.0002(9) -0.0001(10)
C9 0.0267(13) 0.0309(14) 0.0225(12) -0.0068(10) 0.0008(10) -0.0046(11)
C10 0.0209(12) 0.0358(15) 0.0195(12) 0.0028(10) -0.0020(9) -0.0066(10)
C11 0.0156(11) 0.0234(13) 0.0208(11) -0.0022(9) 0.0002(8) -0.0006(9)
C12 0.0158(10) 0.0183(11) 0.0176(11) -0.0013(9) -0.0046(8) -0.0015(9)
C13 0.0255(12) 0.0211(12) 0.0221(12) 0.0027(9) 0.0036(9) -0.0003(10)
C14 0.0280(12) 0.0231(13) 0.0238(12) -0.0024(10) 0.0064(9) 0.0044(10)
C15 0.0220(12) 0.0172(12) 0.0290(12) -0.0006(9) -0.0038(9) 0.0001(10)
C16 0.0257(12) 0.0204(13) 0.0293(13) 0.0037(10) 0.0020(10) -0.0054(10)
C17 0.0210(11) 0.0250(13) 0.0258(12) -0.0013(10) 0.0040(9) -0.0004(10)
C18 0.0250(12) 0.0186(12) 0.0233(12) 0.0018(9) -0.0019(9) -0.0033(10)
C19 0.0222(12) 0.0262(14) 0.0240(12) 0.0057(10) -0.0021(9) -0.0020(10)
C20 0.0187(11) 0.0175(12) 0.0279(12) -0.0041(9) 0.0026(9) -0.0013(9)
C21 0.0157(11) 0.0214(12) 0.0253(12) 0.0012(9) 0.0027(9) 0.0020(9)
C22 0.0164(11) 0.0245(13) 0.0205(11) -0.0024(9) -0.0001(8) -0.0009(10)

loop_
_atom_type_symbol
_atom_type_description
_atom_type_scat_dispersion_real
_atom_type_scat_dispersion_imag
_atom_type_scat_source
C C 0.0033 0.0016 'International Tables Vol C Tables 4.2.6.8 and 6.1.1.4'
H H 0.0000 0.0000 'International Tables Vol C Tables 4.2.6.8 and 6.1.1.4'
N N 0.0061 0.0033 'International Tables Vol C Tables 4.2.6.8 and 6.1.1.4'
O O 0.0106 0.0060 'International Tables Vol C Tables 4.2.6.8 and 6.1.1.4'
Br Br -0.2901 2.4595 'International Tables Vol C Tables 4.2.6.8 and 6.1.1.4'

loop_
_geom_angle_atom_site_label_1
_geom_angle_atom_site_label_2
_geom_angle_atom_site_label_3
_geom_angle
N1 O1 C1 108.10(17)
C11 O2 C6 106.24(16)
C2 N1 O1 110.54(18)
O1 C1 H1A 109.5
O1 C1 H1B 109.5
H1A C1 H1B 109.5
O1 C1 H1C 109.5
H1A C1 H1C 109.5
H1B C1 H1C 109.5
N1 C2 C3 119.6(2)
N1 C2 H2 120.2
C3 C2 H2 120.2
C22 C3 C4 117.6(2)
C22 C3 C2 120.56(19)
C4 C3 C2 121.9(2)
C11 C4 C3 118.2(2)
C11 C4 C5 105.98(18)
C3 C4 C5 135.8(2)
C6 C5 C4 106.2(2)
C6 C5 C12 127.91(19)
C4 C5 C12 125.69(18)
C5 C6 O2 111.31(18)
C5 C6 C7 134.5(2)
O2 C6 C7 114.16(18)
C8 C7 C18 118.8(2)
C8 C7 C6 119.5(2)
C18 C7 C6 121.71(19)
C9 C8 C7 120.5(2)
C9 C8 H8 119.8
C7 C8 H8 119.8
C10 C9 C8 120.5(2)
C10 C9 H9 119.8
C8 C9 H9 119.8
C9 C10 C19 119.5(2)
C9 C10 H10 120.2
C19 C10 H10 120.2
O2 C11 C20 124.5(2)
O2 C11 C4 110.24(19)
C20 C11 C4 125.2(2)
C17 C12 C13 118.8(2)
C17 C12 C5 122.3(2)
C13 C12 C5 118.9(2)
C14 C13 C12 120.6(2)
C14 C13 H13 119.7
C12 C13 H13 119.7
C15 C14 C13 120.1(2)
C15 C14 H14 120.0
C13 C14 H14 120.0
C16 C15 C14 119.7(2)
C16 C15 H15 120.1
C14 C15 H15 120.1
C15 C16 C17 120.6(2)
C15 C16 H16 119.7
C17 C16 H16 119.7
C12 C17 C16 120.2(2)
C12 C17 H17 119.9
C16 C17 H17 119.9
C19 C18 C7 120.1(2)
C19 C18 H18 119.9
C7 C18 H18 119.9
C10 C19 C18 120.6(2)
C10 C19 H19 119.7
C18 C19 H19 119.7
C11 C20 C21 115.0(2)
C11 C20 H20 122.5
C21 C20 H20 122.5
C20 C21 C22 122.8(2)
C20 C21 Br1 118.68(17)
C22 C21 Br1 118.49(16)
C3 C22 C21 121.11(19)
C3 C22 H22 119.4
C21 C22 H22 119.4

loop_
_geom_bond_atom_site_label_1
_geom_bond_atom_site_label_2
_geom_bond_distance
Br1 C21 1.919(2)
O1 N1 1.407(2)
O1 C1 1.431(3)
O2 C11 1.372(2)
O2 C6 1.389(3)
N1 C2 1.277(3)
C1 H1A 0.9800
C1 H1B 0.9800
C1 H1C 0.9800
C2 C3 1.460(3)
C2 H2 0.9500
C3 C22 1.393(3)
C3 C4 1.418(3)
C4 C11 1.397(3)
C4 C5 1.444(3)
C5 C6 1.362(3)
C5 C12 1.494(3)
C6 C7 1.468(3)
C7 C8 1.397(3)
C7 C18 1.399(3)
C8 C9 1.388(3)
C8 H8 0.9500
C9 C10 1.383(3)
C9 H9 0.9500
C10 C19 1.386(3)
C10 H10 0.9500
C11 C20 1.377(3)
C12 C17 1.385(3)
C12 C13 1.399(3)
C13 C14 1.386(3)
C13 H13 0.9500
C14 C15 1.380(3)
C14 H14 0.9500
C15 C16 1.380(3)
C15 H15 0.9500
C16 C17 1.390(3)
C16 H16 0.9500
C17 H17 0.9500
C18 C19 1.390(3)
C18 H18 0.9500
C19 H19 0.9500
C20 C21 1.384(3)
C20 H20 0.9500
C21 C22 1.393(3)
C22 H22 0.9500
